data_4319017
loop_
_publ_author_name
'Kengkaj Sukcharoenphon'
'Telvin D. Ju'
'Khalil A. Abboud'
'Carl D. Hoff'

_publ_section_title
;
 Dinuclear Oxidative Addition of N-H and S-H Bonds at Chromium. Reaction
 of .Cr(CO)3(C5Me5) with {o-(HA)C6H4S-Cr(CO)3(C5Me5)} (A = S, NH) Yielding
 [\h2-o-(\m-A)C6H4S-Cr(C5Me5)]2 and H-Cr(CO)3(C5Me5)
;
_journal_name_full 'Inorganic Chemistry'
_journal_page_first 6769
_journal_page_last 6774
_journal_paper_doi 10.1021/ic0204934
_journal_volume 41
_journal_year 2002
_chemical_formula_sum 'C32 H38 Cr2 S4'
_chemical_formula_weight 654.86
_chemical_name_systematic
;
  ?
;
_space_group_IT_number 2
_symmetry_cell_setting triclinic
_symmetry_space_group_name_Hall '-P 1'
_symmetry_space_group_name_H-M 'P -1'
_atom_sites_solution_hydrogens geom
_atom_sites_solution_primary direct
_atom_sites_solution_secondary difmap
_audit_creation_method SHELXL-97
_cell_angle_alpha 62.673(2)
_cell_angle_beta 70.209(2)
_cell_angle_gamma 80.978(2)
_cell_formula_units_Z 1
_cell_length_a 8.0712(3)
_cell_length_b 10.3454(4)
_cell_length_c 10.7893(5)
_cell_measurement_reflns_used 80
_cell_measurement_temperature 193(2)
_cell_measurement_theta_max 28.0
_cell_measurement_theta_min 2.0
_cell_volume 753.09(6)
_computing_cell_refinement 'Bruker SMART & SAINT (Bruker 1998)'
_computing_data_collection 'Bruker SMART (Bruker 1998)'
_computing_data_reduction 'Bruker SHELXTL (Bruker 2000)'
_computing_molecular_graphics 'Bruker SHELXTL'
_computing_publication_material 'Bruker SHELXTL'
_computing_structure_refinement 'Bruker SHELXTL'
_computing_structure_solution 'Bruker SHELXTL'
_diffrn_ambient_temperature 193(2)
_diffrn_measured_fraction_theta_full 0.966
_diffrn_measured_fraction_theta_max 0.966
_diffrn_measurement_device_type 'SMART CCD area detector'
_diffrn_measurement_method '\w scans'
_diffrn_radiation_monochromator graphite
_diffrn_radiation_source 'normal-focus sealed tube'
_diffrn_radiation_type MoK\a
_diffrn_radiation_wavelength 0.71073
_diffrn_reflns_av_R_equivalents 0.0241
_diffrn_reflns_av_sigmaI/netI 0.0212
_diffrn_reflns_limit_h_max 10
_diffrn_reflns_limit_h_min -10
_diffrn_reflns_limit_k_max 13
_diffrn_reflns_limit_k_min -13
_diffrn_reflns_limit_l_max 13
_diffrn_reflns_limit_l_min -13
_diffrn_reflns_number 6589
_diffrn_reflns_theta_full 27.48
_diffrn_reflns_theta_max 27.48
_diffrn_reflns_theta_min 2.22
_diffrn_standards_decay_% none
_diffrn_standards_number 0
_exptl_absorpt_coefficient_mu 1.020
_exptl_absorpt_correction_T_max 0.8818
_exptl_absorpt_correction_T_min 0.8107
_exptl_absorpt_correction_type integration
_exptl_absorpt_process_details 'based on measured indexed crystal faces, SHELXTL (Bruker 1998)'
_exptl_crystal_colour black
_exptl_crystal_density_diffrn 1.444
_exptl_crystal_density_method 'not measured'
_exptl_crystal_description needles
_exptl_crystal_F_000 342
_exptl_crystal_size_max 0.19
_exptl_crystal_size_mid 0.17
_exptl_crystal_size_min 0.14
_refine_diff_density_max 0.378
_refine_diff_density_min -0.372
_refine_diff_density_rms 0.050
_refine_ls_extinction_coef 0.0186(16)
_refine_ls_extinction_expression Fc^*^=kFc[1+0.001xFc^2^\l^3^/sin(2\q)]^-1/4^
_refine_ls_extinction_method SHELXL
_refine_ls_goodness_of_fit_ref 1.079
_refine_ls_hydrogen_treatment mixed
_refine_ls_matrix_type full
_refine_ls_number_parameters 178
_refine_ls_number_reflns 3335
_refine_ls_number_restraints 0
_refine_ls_restrained_S_all 1.079
_refine_ls_R_factor_all 0.0246
_refine_ls_R_factor_gt 0.0232
_refine_ls_shift/su_max 0.000
_refine_ls_shift/su_mean 0.000
_refine_ls_structure_factor_coef Fsqd
_refine_ls_weighting_details 'calc w=1/[\s^2^(Fo^2^)+(0.0316P)^2^+0.3379P] where P=(Fo^2^+2Fc^2^)/3'
_refine_ls_weighting_scheme calc
_refine_ls_wR_factor_gt 0.0646
_refine_ls_wR_factor_ref 0.0658
_reflns_number_gt 3149
_reflns_number_total 3335
_reflns_threshold_expression >2sigma(I)
_cod_data_source_file ic0204934_2.cif
_cod_data_source_block ho29
_cod_depositor_comments
;
The following automatic conversions were performed:

'_symmetry_cell_setting' value 'Triclinic' changed to 'triclinic'
according to the built-in table from CIF Core dictionary named
'cif_core.dic' version 2.4.1 from 2010-06-29.

Automatic conversion script
Id: cif_fix_values 1646 2011-03-28 12:23:43Z adriana 
;
_cod_original_cell_volume 753.09(5)
_cod_database_code 4319017

loop_
_symmetry_equiv_pos_as_xyz
'x, y, z'
'-x, -y, -z'

loop_
_atom_site_label
_atom_site_type_symbol
_atom_site_fract_x
_atom_site_fract_y
_atom_site_fract_z
_atom_site_U_iso_or_equiv
_atom_site_adp_type
_atom_site_occupancy
_atom_site_symmetry_multiplicity
_atom_site_calc_flag
_atom_site_refinement_flags
_atom_site_disorder_assembly
_atom_site_disorder_group
Cr Cr -0.05815(3) 0.41510(2) 0.43772(2) 0.01642(8) Uani 1 1 d . . .
S1 S 0.22049(4) 0.51318(3) 0.37395(4) 0.01817(9) Uani 1 1 d . . .
S2 S -0.12473(5) 0.64443(4) 0.26815(4) 0.02341(9) Uani 1 1 d . . .
C1 C 0.23723(18) 0.65909(15) 0.19757(15) 0.0206(3) Uani 1 1 d . . .
C2 C 0.08604(18) 0.71337(15) 0.15274(15) 0.0212(3) Uani 1 1 d . . .
C3 C 0.1051(2) 0.83091(17) 0.01405(16) 0.0277(3) Uani 1 1 d . . .
H3A H 0.0045 0.8685 -0.0185 0.033 Uiso 1 1 calc R . .
C4 C 0.2684(2) 0.89261(19) -0.07576(17) 0.0350(4) Uani 1 1 d . . .
H4A H 0.2786 0.9734 -0.1683 0.042 Uiso 1 1 calc R . .
C5 C 0.4175(2) 0.83710(19) -0.03135(18) 0.0355(4) Uani 1 1 d . . .
H5A H 0.5295 0.8793 -0.0937 0.043 Uiso 1 1 calc R . .
C6 C 0.4024(2) 0.71959(17) 0.10472(17) 0.0279(3) Uani 1 1 d . . .
H6A H 0.5045 0.6804 0.1346 0.033 Uiso 1 1 calc R . .
C7 C 0.06737(18) 0.20693(15) 0.42913(16) 0.0217(3) Uani 1 1 d . . .
C8 C 0.01209(18) 0.29342(15) 0.30212(15) 0.0213(3) Uani 1 1 d . . .
C9 C -0.17535(18) 0.30399(15) 0.34931(15) 0.0207(3) Uani 1 1 d . . .
C10 C -0.23418(18) 0.23090(15) 0.50488(15) 0.0209(3) Uani 1 1 d . . .
C11 C -0.08366(19) 0.16915(15) 0.55412(16) 0.0214(3) Uani 1 1 d . . .
C12 C 0.2512(2) 0.15741(18) 0.4328(2) 0.0322(3) Uani 1 1 d . . .
H12A H 0.2740 0.1685 0.5111 0.048 Uiso 1 1 calc R . .
H12B H 0.3353 0.2164 0.3385 0.048 Uiso 1 1 calc R . .
H12C H 0.2644 0.0549 0.4513 0.048 Uiso 1 1 calc R . .
C13 C 0.1269(2) 0.35761(18) 0.14575(17) 0.0298(3) Uani 1 1 d . . .
H13A H 0.2502 0.3544 0.1428 0.045 Uiso 1 1 calc R . .
H13B H 0.0921 0.4588 0.0952 0.045 Uiso 1 1 calc R . .
H13C H 0.1136 0.3015 0.0972 0.045 Uiso 1 1 calc R . .
C14 C -0.2900(2) 0.37357(18) 0.25128(18) 0.0296(3) Uani 1 1 d . . .
H14A H -0.2349 0.4637 0.1687 0.044 Uiso 1 1 calc R . .
H14B H -0.4055 0.3958 0.3067 0.044 Uiso 1 1 calc R . .
H14C H -0.3046 0.3067 0.2144 0.044 Uiso 1 1 calc R . .
C15 C -0.4226(2) 0.21100(18) 0.59913(18) 0.0293(3) Uani 1 1 d . . .
H15A H -0.4898 0.2989 0.5569 0.044 Uiso 1 1 calc R . .
H15B H -0.4287 0.1935 0.6979 0.044 Uiso 1 1 calc R . .
H15C H -0.4725 0.1276 0.6042 0.044 Uiso 1 1 calc R . .
C16 C -0.0840(2) 0.06663(16) 0.70739(17) 0.0298(3) Uani 1 1 d . . .
H16A H -0.0706 -0.0334 0.7181 0.045 Uiso 1 1 calc R . .
H16B H -0.1956 0.0759 0.7766 0.045 Uiso 1 1 calc R . .
H16C H 0.0139 0.0904 0.7277 0.045 Uiso 1 1 calc R . .

loop_
_atom_site_aniso_label
_atom_site_aniso_U_11
_atom_site_aniso_U_22
_atom_site_aniso_U_33
_atom_site_aniso_U_23
_atom_site_aniso_U_13
_atom_site_aniso_U_12
Cr 0.01685(12) 0.01399(12) 0.01715(12) -0.00603(9) -0.00438(8) -0.00089(8)
S1 0.01674(16) 0.01627(16) 0.01917(16) -0.00699(13) -0.00370(12) -0.00029(11)
S2 0.02076(17) 0.01894(17) 0.02451(18) -0.00424(14) -0.00747(13) 0.00023(12)
C1 0.0240(7) 0.0168(6) 0.0178(6) -0.0071(5) -0.0024(5) -0.0021(5)
C2 0.0249(7) 0.0181(6) 0.0192(6) -0.0086(5) -0.0038(5) -0.0016(5)
C3 0.0351(8) 0.0225(7) 0.0222(7) -0.0063(6) -0.0094(6) -0.0006(6)
C4 0.0435(9) 0.0281(8) 0.0200(7) -0.0017(6) -0.0040(6) -0.0062(7)
C5 0.0316(8) 0.0330(9) 0.0265(8) -0.0071(7) 0.0050(6) -0.0098(7)
C6 0.0238(7) 0.0263(7) 0.0268(7) -0.0099(6) -0.0012(6) -0.0024(6)
C7 0.0232(7) 0.0174(6) 0.0294(7) -0.0132(6) -0.0101(6) 0.0016(5)
C8 0.0226(7) 0.0199(6) 0.0237(7) -0.0123(6) -0.0056(5) -0.0005(5)
C9 0.0217(6) 0.0196(6) 0.0228(6) -0.0100(5) -0.0075(5) -0.0011(5)
C10 0.0222(7) 0.0184(6) 0.0231(7) -0.0094(5) -0.0061(5) -0.0037(5)
C11 0.0270(7) 0.0149(6) 0.0246(7) -0.0079(5) -0.0104(6) -0.0020(5)
C12 0.0263(8) 0.0274(8) 0.0505(10) -0.0209(7) -0.0179(7) 0.0066(6)
C13 0.0307(8) 0.0313(8) 0.0252(7) -0.0149(6) -0.0010(6) -0.0029(6)
C14 0.0295(8) 0.0331(8) 0.0312(8) -0.0136(7) -0.0162(6) 0.0010(6)
C15 0.0234(7) 0.0330(8) 0.0299(8) -0.0141(7) -0.0022(6) -0.0077(6)
C16 0.0476(9) 0.0174(7) 0.0257(7) -0.0060(6) -0.0168(7) -0.0016(6)

loop_
_atom_type_symbol
_atom_type_description
_atom_type_scat_dispersion_real
_atom_type_scat_dispersion_imag
_atom_type_scat_source
C C 0.0033 0.0016 'International Tables Vol C Tables 4.2.6.8 and 6.1.1.4'
H H 0.0000 0.0000 'International Tables Vol C Tables 4.2.6.8 and 6.1.1.4'
S S 0.1246 0.1234 'International Tables Vol C Tables 4.2.6.8 and 6.1.1.4'
Cr Cr 0.3209 0.6236 'International Tables Vol C Tables 4.2.6.8 and 6.1.1.4'

loop_
_geom_angle_atom_site_label_1
_geom_angle_atom_site_label_2
_geom_angle_atom_site_label_3
_geom_angle
_geom_angle_site_symmetry_1
_geom_angle_site_symmetry_3
_geom_angle_publ_flag
C8 Cr C10 62.02(5) . . ?
C8 Cr C9 37.15(5) . . ?
C10 Cr C9 36.81(5) . . ?
C8 Cr C7 37.13(5) . . ?
C10 Cr C7 61.42(5) . . ?
C9 Cr C7 61.44(5) . . ?
C8 Cr C11 61.76(5) . . ?
C10 Cr C11 36.93(5) . . ?
C9 Cr C11 61.37(5) . . ?
C7 Cr C11 36.48(5) . . ?
C8 Cr S2 100.10(4) . . ?
C10 Cr S2 115.90(4) . . ?
C9 Cr S2 90.46(4) . . ?
C7 Cr S2 136.00(4) . . ?
C11 Cr S2 151.19(4) . . ?
C8 Cr S1 99.62(4) . . ?
C10 Cr S1 152.20(4) . . ?
C9 Cr S1 135.17(4) . . ?
C7 Cr S1 91.19(4) . . ?
C11 Cr S1 117.13(4) . . ?
S2 Cr S1 86.504(13) . . ?
C8 Cr S1 159.32(4) . 2_566 ?
C10 Cr S1 97.33(4) . 2_566 ?
C9 Cr S1 124.61(4) . 2_566 ?
C7 Cr S1 135.75(4) . 2_566 ?
C11 Cr S1 102.96(4) . 2_566 ?
S2 Cr S1 87.664(14) . 2_566 ?
S1 Cr S1 99.964(12) . 2_566 ?
C1 S1 Cr 101.72(5) . . ?
C1 S1 Cr 111.02(5) . 2_566 ?
Cr S1 Cr 80.036(12) . 2_566 ?
C2 S2 Cr 101.81(5) . . ?
C6 C1 C2 120.43(13) . . ?
C6 C1 S1 119.20(11) . . ?
C2 C1 S1 120.37(10) . . ?
C3 C2 C1 118.36(13) . . ?
C3 C2 S2 119.68(11) . . ?
C1 C2 S2 121.89(10) . . ?
C4 C3 C2 120.87(15) . . ?
C4 C3 H3A 119.6 . . ?
C2 C3 H3A 119.6 . . ?
C3 C4 C5 120.40(15) . . ?
C3 C4 H4A 119.8 . . ?
C5 C4 H4A 119.8 . . ?
C4 C5 C6 119.80(15) . . ?
C4 C5 H5A 120.1 . . ?
C6 C5 H5A 120.1 . . ?
C5 C6 C1 120.12(15) . . ?
C5 C6 H6A 119.9 . . ?
C1 C6 H6A 119.9 . . ?
C11 C7 C8 108.30(12) . . ?
C11 C7 C12 124.73(14) . . ?
C8 C7 C12 126.92(14) . . ?
C11 C7 Cr 72.10(8) . . ?
C8 C7 Cr 70.11(8) . . ?
C12 C7 Cr 125.54(10) . . ?
C9 C8 C7 107.71(12) . . ?
C9 C8 C13 125.24(13) . . ?
C7 C8 C13 127.00(13) . . ?
C9 C8 Cr 72.55(8) . . ?
C7 C8 Cr 72.76(8) . . ?
C13 C8 Cr 122.21(10) . . ?
C10 C9 C8 108.01(12) . . ?
C10 C9 C14 126.16(13) . . ?
C8 C9 C14 125.76(13) . . ?
C10 C9 Cr 71.38(8) . . ?
C8 C9 Cr 70.30(8) . . ?
C14 C9 Cr 126.21(10) . . ?
C9 C10 C11 108.02(12) . . ?
C9 C10 C15 125.59(13) . . ?
C11 C10 C15 126.17(13) . . ?
C9 C10 Cr 71.81(8) . . ?
C11 C10 Cr 72.29(8) . . ?
C15 C10 Cr 125.74(10) . . ?
C7 C11 C10 107.87(12) . . ?
C7 C11 C16 124.83(13) . . ?
C10 C11 C16 126.86(13) . . ?
C7 C11 Cr 71.42(8) . . ?
C10 C11 Cr 70.78(8) . . ?
C16 C11 Cr 129.25(10) . . ?
C7 C12 H12A 109.5 . . ?
C7 C12 H12B 109.5 . . ?
H12A C12 H12B 109.5 . . ?
C7 C12 H12C 109.5 . . ?
H12A C12 H12C 109.5 . . ?
H12B C12 H12C 109.5 . . ?
C8 C13 H13A 109.5 . . ?
C8 C13 H13B 109.5 . . ?
H13A C13 H13B 109.5 . . ?
C8 C13 H13C 109.5 . . ?
H13A C13 H13C 109.5 . . ?
H13B C13 H13C 109.5 . . ?
C9 C14 H14A 109.5 . . ?
C9 C14 H14B 109.5 . . ?
H14A C14 H14B 109.5 . . ?
C9 C14 H14C 109.5 . . ?
H14A C14 H14C 109.5 . . ?
H14B C14 H14C 109.5 . . ?
C10 C15 H15A 109.5 . . ?
C10 C15 H15B 109.5 . . ?
H15A C15 H15B 109.5 . . ?
C10 C15 H15C 109.5 . . ?
H15A C15 H15C 109.5 . . ?
H15B C15 H15C 109.5 . . ?
C11 C16 H16A 109.5 . . ?
C11 C16 H16B 109.5 . . ?
H16A C16 H16B 109.5 . . ?
C11 C16 H16C 109.5 . . ?
H16A C16 H16C 109.5 . . ?
H16B C16 H16C 109.5 . . ?

loop_
_geom_bond_atom_site_label_1
_geom_bond_atom_site_label_2
_geom_bond_distance
_geom_bond_site_symmetry_2
_geom_bond_publ_flag
Cr C8 2.2253(14) . ?
Cr C10 2.2493(13) . ?
Cr C9 2.2549(14) . ?
Cr C7 2.2602(13) . ?
Cr C11 2.2691(14) . ?
Cr S2 2.3549(4) . ?
Cr S1 2.3638(4) . ?
Cr S1 2.3816(4) 2_566 ?
S1 C1 1.7806(14) . ?
S1 Cr 2.3816(4) 2_566 ?
S2 C2 1.7561(14) . ?
C1 C6 1.398(2) . ?
C1 C2 1.405(2) . ?
C2 C3 1.405(2) . ?
C3 C4 1.384(2) . ?
C3 H3A 0.9500 . ?
C4 C5 1.389(3) . ?
C4 H4A 0.9500 . ?
C5 C6 1.391(2) . ?
C5 H5A 0.9500 . ?
C6 H6A 0.9500 . ?
C7 C11 1.418(2) . ?
C7 C8 1.429(2) . ?
C7 C12 1.4994(19) . ?
C8 C9 1.4274(19) . ?
C8 C13 1.501(2) . ?
C9 C10 1.4220(19) . ?
C9 C14 1.499(2) . ?
C10 C11 1.4312(19) . ?
C10 C15 1.4995(19) . ?
C11 C16 1.499(2) . ?
C12 H12A 0.9800 . ?
C12 H12B 0.9800 . ?
C12 H12C 0.9800 . ?
C13 H13A 0.9800 . ?
C13 H13B 0.9800 . ?
C13 H13C 0.9800 . ?
C14 H14A 0.9800 . ?
C14 H14B 0.9800 . ?
C14 H14C 0.9800 . ?
C15 H15A 0.9800 . ?
C15 H15B 0.9800 . ?
C15 H15C 0.9800 . ?
C16 H16A 0.9800 . ?
C16 H16B 0.9800 . ?
C16 H16C 0.9800 . ?
